data_7003820
loop_
_publ_author_name
'Majoumo-Mb\'e, F.'
'K\"uhl, O.'
'L\"onnecke, P.'
'Silaghi-Dumitrescu, I.'
'Hey-Hawkins, E.'

_publ_section_title
;
 Bis(phosphanylamino)benzene ligands: a zinc(ii) complex and an unusual
 nickel(i) complex with a Dewar-benzene-type Ni2P2N2 backbone
;
_journal_issue 23
_journal_name_full 'Dalton Transactions'
_journal_page_first 3107
_journal_page_last 3114
_journal_paper_doi 10.1039/b720004h
_journal_year 2008
_chemical_formula_sum 'C88 H104 N4 O7 P4 Zn2'
_chemical_formula_weight 1584.37
_chemical_name_systematic
;
?
;
_space_group_IT_number 14
_symmetry_cell_setting monoclinic
_symmetry_space_group_name_Hall '-P 2yn'
_symmetry_space_group_name_H-M 'P 1 21/n 1'
_atom_sites_solution_hydrogens geom
_atom_sites_solution_primary direct
_atom_sites_solution_secondary difmap
_audit_creation_method SHELXL-97
_cell_angle_alpha 90.00
_cell_angle_beta 105.566(2)
_cell_angle_gamma 90.00
_cell_formula_units_Z 4
_cell_length_a 22.577(2)
_cell_length_b 15.4672(17)
_cell_length_c 24.523(3)
_cell_measurement_reflns_used 994
_cell_measurement_temperature 223(2)
_cell_measurement_theta_max 25.27
_cell_measurement_theta_min 2.56
_cell_volume 8249.4(15)
_computing_cell_refinement 'Bruker SAINT'
_computing_data_collection 'Bruker SMART'
_computing_data_reduction 'Bruker SAINT'
_computing_molecular_graphics 'ORTEP3 for Windows (L. J. Farrugia, 1997)'
_computing_publication_material 'WINGX (L.J. Farrugia,1999)'
_computing_structure_refinement 'SHELXL-97 (Sheldrick,1997)'
_computing_structure_solution 'SHELXS-97 (Sheldrick, 1990)'
_diffrn_ambient_temperature 223(2)
_diffrn_measured_fraction_theta_full 0.999
_diffrn_measured_fraction_theta_max 0.999
_diffrn_measurement_device_type 'ccd diffractometer (AXS Bruker)'
_diffrn_measurement_method \w-scans
_diffrn_radiation_monochromator graphite
_diffrn_radiation_source 'fine-focus sealed tube'
_diffrn_radiation_type MoK\a
_diffrn_radiation_wavelength 0.71073
_diffrn_reflns_av_R_equivalents 0.0470
_diffrn_reflns_av_sigmaI/netI 0.0631
_diffrn_reflns_limit_h_max 25
_diffrn_reflns_limit_h_min -28
_diffrn_reflns_limit_k_max 19
_diffrn_reflns_limit_k_min -18
_diffrn_reflns_limit_l_max 28
_diffrn_reflns_limit_l_min -30
_diffrn_reflns_number 48341
_diffrn_reflns_theta_full 26.37
_diffrn_reflns_theta_max 26.37
_diffrn_reflns_theta_min 1.09
_exptl_absorpt_coefficient_mu 0.715
_exptl_absorpt_correction_type multi-scan
_exptl_crystal_colour 'pale yellow'
_exptl_crystal_density_diffrn 1.276
_exptl_crystal_density_method 'not measured'
_exptl_crystal_description prism
_exptl_crystal_F_000 3344
_exptl_crystal_size_max 0.4
_exptl_crystal_size_mid 0.3
_exptl_crystal_size_min 0.2
_platon_squeeze_details
;
Three solvent molecules (thf) had been removed by using the program
SQUEEZE
;
_refine_diff_density_max 0.456
_refine_diff_density_min -0.417
_refine_diff_density_rms 0.090
_refine_ls_extinction_method none
_refine_ls_goodness_of_fit_ref 0.896
_refine_ls_hydrogen_treatment mixed
_refine_ls_matrix_type full
_refine_ls_number_parameters 943
_refine_ls_number_reflns 16860
_refine_ls_number_restraints 30
_refine_ls_restrained_S_all 0.901
_refine_ls_R_factor_all 0.0861
_refine_ls_R_factor_gt 0.0501
_refine_ls_shift/su_max 0.005
_refine_ls_shift/su_mean 0.000
_refine_ls_structure_factor_coef Fsqd
_refine_ls_weighting_details 'calc w=1/[\s^2^(Fo^2^)+(0.0881P)^2^+0.0000P] where P=(Fo^2^+2Fc^2^)/3'
_refine_ls_weighting_scheme calc
_refine_ls_wR_factor_gt 0.1301
_refine_ls_wR_factor_ref 0.1423
_reflns_number_gt 10051
_reflns_number_total 16860
_reflns_threshold_expression >2sigma(I)
_cod_data_source_file b720004h.txt
_cod_data_source_block c888_fin
_cod_original_cell_volume 8249.3(16)
_cod_original_sg_symbol_H-M P2(1)/n
_cod_database_code 7003820

loop_
_symmetry_equiv_pos_as_xyz
'x, y, z'
'-x+1/2, y+1/2, -z+1/2'
'-x, -y, -z'
'x-1/2, -y-1/2, z-1/2'

loop_
_atom_site_label
_atom_site_type_symbol
_atom_site_fract_x
_atom_site_fract_y
_atom_site_fract_z
_atom_site_U_iso_or_equiv
_atom_site_adp_type
_atom_site_occupancy
_atom_site_symmetry_multiplicity
_atom_site_calc_flag
_atom_site_refinement_flags
_atom_site_disorder_assembly
_atom_site_disorder_group
Zn1 Zn 0.903306(16) 0.01244(2) 0.207243(15) 0.04045(11) Uani 1 1 d . . .
Zn2 Zn 0.785837(16) 0.06785(2) 0.089762(15) 0.03990(11) Uani 1 1 d . . .
P1 P 1.02034(4) -0.04162(6) 0.29948(4) 0.0485(2) Uani 1 1 d . . .
P2 P 0.78116(4) -0.06969(5) 0.12736(4) 0.0417(2) Uani 1 1 d . . .
P3 P 0.68757(4) 0.07987(6) -0.02612(4) 0.0466(2) Uani 1 1 d . . .
P4 P 0.92780(4) 0.10851(5) 0.14356(4) 0.0404(2) Uani 1 1 d . . .
N1 N 0.95144(12) -0.07129(17) 0.25881(11) 0.0454(6) Uani 1 1 d . . .
N2 N 0.84293(11) -0.08081(16) 0.18027(11) 0.0422(6) Uani 1 1 d . . .
N3 N 0.75678(12) 0.11032(17) 0.01332(11) 0.0446(6) Uani 1 1 d . . .
N4 N 0.86494(11) 0.12470(16) 0.09317(11) 0.0416(6) Uani 1 1 d . . .
C1 C 1.07949(17) -0.1127(3) 0.28435(19) 0.0660(11) Uani 1 1 d . . .
C2 C 1.0950(2) -0.0951(4) 0.2344(2) 0.0963(16) Uani 1 1 d . . .
H2 H 1.0728 -0.0525 0.2099 0.116 Uiso 1 1 calc R . .
C3 C 1.1419(3) -0.1380(5) 0.2195(3) 0.134(2) Uani 1 1 d . . .
H3 H 1.1518 -0.1243 0.1856 0.161 Uiso 1 1 calc R . .
C4 C 1.1734(3) -0.1998(6) 0.2540(4) 0.146(3) Uani 1 1 d . . .
H4 H 1.2052 -0.2298 0.2441 0.175 Uiso 1 1 calc R . .
C5 C 1.1594(3) -0.2188(4) 0.3032(4) 0.129(2) Uani 1 1 d . . .
H5 H 1.1819 -0.2617 0.3271 0.155 Uiso 1 1 calc R . .
C6 C 1.1123(2) -0.1757(3) 0.3184(2) 0.0877(14) Uani 1 1 d . . .
H6 H 1.1029 -0.1901 0.3524 0.105 Uiso 1 1 calc R . .
C7 C 1.02309(16) -0.0715(2) 0.37264(15) 0.0503(8) Uani 1 1 d . . .
C8 C 1.07789(19) -0.0627(3) 0.41520(18) 0.0639(10) Uani 1 1 d . . .
C9 C 1.0802(2) -0.0754(3) 0.47165(19) 0.0797(14) Uani 1 1 d . . .
C10 C 1.0269(3) -0.0977(3) 0.4861(2) 0.0893(15) Uani 1 1 d . . .
C11 C 0.9725(2) -0.1051(3) 0.44537(19) 0.0825(13) Uani 1 1 d . . .
C12 C 0.97050(19) -0.0919(3) 0.38879(17) 0.0611(10) Uani 1 1 d . . .
C13 C 0.92369(14) -0.1525(2) 0.25042(14) 0.0440(8) Uani 1 1 d . . .
C14 C 0.94719(18) -0.2278(2) 0.27896(16) 0.0545(9) Uani 1 1 d . . .
C15 C 0.91641(19) -0.3052(2) 0.26905(18) 0.0588(10) Uani 1 1 d . . .
C16 C 0.86050(18) -0.3115(2) 0.22974(16) 0.0563(9) Uani 1 1 d . . .
C17 C 0.83508(17) -0.2373(2) 0.20007(16) 0.0508(8) Uani 1 1 d . . .
C18 C 0.86516(14) -0.1580(2) 0.20903(14) 0.0428(7) Uani 1 1 d . . .
C19 C 0.77797(17) -0.1522(2) 0.07324(15) 0.0528(9) Uani 1 1 d . . .
C20 C 0.8257(2) -0.1552(3) 0.0492(2) 0.1010(18) Uani 1 1 d . . .
H20 H 0.8587 -0.1168 0.0623 0.121 Uiso 1 1 calc R . .
C21 C 0.8276(3) -0.2127(4) 0.0062(3) 0.121(2) Uani 1 1 d . . .
H21 H 0.8615 -0.2136 -0.0092 0.145 Uiso 1 1 calc R . .
C22 C 0.7796(4) -0.2674(4) -0.0132(3) 0.114(2) Uani 1 1 d . . .
H22 H 0.7800 -0.3072 -0.0420 0.137 Uiso 1 1 calc R . .
C23 C 0.7311(3) -0.2642(4) 0.0092(3) 0.114(2) Uani 1 1 d . . .
H23 H 0.6974 -0.3012 -0.0051 0.137 Uiso 1 1 calc R . .
C24 C 0.7298(2) -0.2081(3) 0.0527(2) 0.0883(15) Uani 1 1 d . . .
H24 H 0.6960 -0.2081 0.0682 0.106 Uiso 1 1 calc R . .
C25 C 0.71117(15) -0.0854(2) 0.14964(15) 0.0468(8) Uani 1 1 d . . .
C26 C 0.71314(18) -0.1017(2) 0.20546(17) 0.0551(9) Uani 1 1 d . . .
C27 C 0.6596(2) -0.1038(3) 0.2230(2) 0.0744(12) Uani 1 1 d . . .
C28 C 0.6043(2) -0.0908(3) 0.1842(3) 0.0862(16) Uani 1 1 d . . .
C29 C 0.6012(2) -0.0737(3) 0.1284(2) 0.0822(14) Uani 1 1 d . . .
C30 C 0.65466(19) -0.0714(3) 0.1113(2) 0.0670(12) Uani 1 1 d . . .
C31 C 0.69821(17) 0.0392(2) -0.09347(16) 0.0544(9) Uani 1 1 d . . .
C32 C 0.7344(2) -0.0338(3) -0.0897(2) 0.0795(14) Uani 1 1 d . . .
C33 C 0.7421(2) -0.0735(4) -0.1382(3) 0.1038(19) Uani 1 1 d . . .
C34 C 0.7129(3) -0.0403(5) -0.1908(3) 0.111(2) Uani 1 1 d . . .
C35 C 0.6788(3) 0.0297(5) -0.1947(2) 0.1118(19) Uani 1 1 d . . .
C36 C 0.6708(3) 0.0713(3) -0.14637(19) 0.0883(15) Uani 1 1 d . . .
C37 C 0.64161(15) 0.1771(2) -0.04946(14) 0.0489(8) Uani 1 1 d . . .
C38 C 0.58007(19) 0.1677(3) -0.0793(2) 0.0725(12) Uani 1 1 d . . .
C39 C 0.5422(2) 0.2396(4) -0.0946(2) 0.0841(14) Uani 1 1 d . . .
C40 C 0.5645(2) 0.3201(4) -0.0813(2) 0.0831(15) Uani 1 1 d . . .
C41 C 0.6248(2) 0.3317(3) -0.0508(2) 0.0776(13) Uani 1 1 d . . .
C42 C 0.66322(19) 0.2601(3) -0.03491(17) 0.0607(10) Uani 1 1 d . . .
C43 C 0.80366(14) 0.15644(19) -0.00194(13) 0.0415(7) Uani 1 1 d . . .
C44 C 0.79804(17) 0.1939(2) -0.05471(15) 0.0505(8) Uani 1 1 d . . .
C45 C 0.84616(19) 0.2391(3) -0.06684(16) 0.0596(10) Uani 1 1 d . . .
C46 C 0.90167(19) 0.2481(2) -0.02571(16) 0.0580(9) Uani 1 1 d . . .
C47 C 0.90806(17) 0.2107(2) 0.02748(16) 0.0504(8) Uani 1 1 d . . .
C48 C 0.86068(15) 0.16451(19) 0.03988(13) 0.0411(7) Uani 1 1 d . . .
C49 C 0.96095(14) 0.2091(2) 0.17754(14) 0.0445(8) Uani 1 1 d . . .
C50 C 0.93446(18) 0.2885(2) 0.16102(16) 0.0521(9) Uani 1 1 d . . .
C51 C 0.9593(2) 0.3634(3) 0.18974(19) 0.0658(11) Uani 1 1 d . . .
C52 C 1.0104(2) 0.3582(3) 0.2352(2) 0.0754(13) Uani 1 1 d . . .
C53 C 1.0361(2) 0.2783(3) 0.2530(2) 0.0790(14) Uani 1 1 d . . .
C54 C 1.01153(18) 0.2042(3) 0.22512(18) 0.0646(11) Uani 1 1 d . . .
C55 C 0.98828(15) 0.0621(2) 0.11548(15) 0.0491(8) Uani 1 1 d . . .
C56 C 1.0424(2) 0.1005(3) 0.1157(2) 0.0945(17) Uani 1 1 d . . .
H56 H 1.0512 0.1564 0.1308 0.113 Uiso 1 1 calc R . .
C57 C 1.0848(2) 0.0575(4) 0.0937(3) 0.1074(19) Uani 1 1 d . . .
H57 H 1.1221 0.0850 0.0945 0.129 Uiso 1 1 calc R . .
C58 C 1.0741(2) -0.0221(4) 0.0715(2) 0.0849(14) Uani 1 1 d . . .
H58 H 1.1035 -0.0504 0.0571 0.102 Uiso 1 1 calc R . .
C59 C 1.0212(3) -0.0594(4) 0.0705(3) 0.112(2) Uani 1 1 d . . .
H59 H 1.0123 -0.1144 0.0539 0.135 Uiso 1 1 calc R . .
C60 C 0.9788(2) -0.0189(3) 0.0934(2) 0.0972(17) Uani 1 1 d . . .
H60 H 0.9424 -0.0482 0.0937 0.117 Uiso 1 1 calc R . .
O1 O 0.86578(10) 0.09660(15) 0.25908(10) 0.0519(6) Uani 1 1 d D . .
C61 C 0.90481(18) 0.1512(3) 0.30161(18) 0.0735(12) Uani 1 1 d D . .
H61A H 0.9457 0.1252 0.3155 0.088 Uiso 1 1 calc R . .
H61B H 0.9094 0.2082 0.2857 0.088 Uiso 1 1 calc R . .
C62 C 0.8758(2) 0.1592(4) 0.3470(2) 0.1075(19) Uani 1 1 d D . .
H62A H 0.8995 0.1280 0.3805 0.129 Uiso 1 1 calc R . .
H62B H 0.8733 0.2202 0.3570 0.129 Uiso 1 1 calc R . .
C63 C 0.8168(3) 0.1240(5) 0.3279(3) 0.167(4) Uani 1 1 d D . .
H63A H 0.7863 0.1701 0.3158 0.200 Uiso 1 1 calc R . .
H63B H 0.8066 0.0912 0.3584 0.200 Uiso 1 1 calc R . .
C64 C 0.8165(2) 0.0670(3) 0.2804(2) 0.0858(15) Uani 1 1 d D . .
H64A H 0.8231 0.0068 0.2930 0.103 Uiso 1 1 calc R . .
H64B H 0.7773 0.0711 0.2512 0.103 Uiso 1 1 calc R . .
O2 O 0.74177(10) 0.14584(15) 0.13880(10) 0.0543(6) Uani 1 1 d . . .
C65 C 0.67549(17) 0.1487(3) 0.12353(19) 0.0717(12) Uani 1 1 d . . .
H65A H 0.6597 0.1202 0.1524 0.086 Uiso 1 1 calc R . .
H65B H 0.6583 0.1199 0.0871 0.086 Uiso 1 1 calc R . .
C66 C 0.6591(2) 0.2424(3) 0.1196(2) 0.0915(15) Uani 1 1 d . . .
H66A H 0.6522 0.2635 0.0807 0.110 Uiso 1 1 calc R . .
H66B H 0.6222 0.2531 0.1323 0.110 Uiso 1 1 calc R . .
C67 C 0.7127(3) 0.2837(3) 0.1571(3) 0.1041(17) Uani 1 1 d . . .
H67A H 0.7166 0.3437 0.1457 0.125 Uiso 1 1 calc R . .
H67B H 0.7100 0.2831 0.1963 0.125 Uiso 1 1 calc R . .
C68 C 0.7642(2) 0.2325(3) 0.1513(2) 0.0895(15) Uani 1 1 d . . .
H68A H 0.7801 0.2551 0.1207 0.107 Uiso 1 1 calc R . .
H68B H 0.7974 0.2337 0.1865 0.107 Uiso 1 1 calc R . .
O3 O 0.2456(3) 0.6515(5) 0.1945(3) 0.210(3) Uani 1 1 d D . .
C69 C 0.3081(3) 0.6743(5) 0.2148(5) 0.224(6) Uani 1 1 d D . .
H69A H 0.3174 0.7271 0.1967 0.269 Uiso 1 1 calc R . .
H69B H 0.3197 0.6825 0.2560 0.269 Uiso 1 1 calc R . .
C70 C 0.3363(4) 0.6055(9) 0.2002(8) 0.380(13) Uani 1 1 d D . .
H70A H 0.3582 0.5744 0.2345 0.456 Uiso 1 1 calc R . .
H70B H 0.3667 0.6252 0.1810 0.456 Uiso 1 1 calc R . .
C71 C 0.2942(4) 0.5476(7) 0.1636(6) 0.249(7) Uani 1 1 d D . .
H71A H 0.3039 0.5415 0.1272 0.298 Uiso 1 1 calc R . .
H71B H 0.2954 0.4903 0.1810 0.298 Uiso 1 1 calc R . .
C72 C 0.2408(5) 0.5837(7) 0.1572(5) 0.232(6) Uani 1 1 d D . .
H72A H 0.2115 0.5410 0.1640 0.279 Uiso 1 1 calc R . .
H72B H 0.2255 0.6049 0.1183 0.279 Uiso 1 1 calc R . .
O4 O 0.4935(4) 0.0714(5) 0.1028(4) 0.237(4) Uani 1 1 d D . .
C73 C 0.4972(7) 0.1009(13) 0.0493(7) 0.387(14) Uani 1 1 d D . .
H73A H 0.5379 0.1255 0.0521 0.464 Uiso 1 1 calc R . .
H73B H 0.4902 0.0530 0.0222 0.464 Uiso 1 1 calc R . .
C74 C 0.4517(6) 0.1640(8) 0.0317(5) 0.222(6) Uani 1 1 d D . .
H74A H 0.4702 0.2216 0.0340 0.267 Uiso 1 1 calc R . .
H74B H 0.4279 0.1535 -0.0074 0.267 Uiso 1 1 calc R . .
C75 C 0.4139(6) 0.1582(9) 0.0680(4) 0.237(7) Uani 1 1 d D . .
H75A H 0.4064 0.2161 0.0811 0.285 Uiso 1 1 calc R . .
H75B H 0.3742 0.1330 0.0480 0.285 Uiso 1 1 calc R . .
C76 C 0.4422(4) 0.1068(6) 0.1142(4) 0.162(3) Uani 1 1 d D . .
H76A H 0.4539 0.1417 0.1487 0.195 Uiso 1 1 calc R . .
H76B H 0.4142 0.0611 0.1194 0.195 Uiso 1 1 calc R . .
H8 H 1.1169(17) -0.055(2) 0.4045(16) 0.062(11) Uiso 1 1 d . . .
H9 H 1.1243(19) -0.069(2) 0.5031(18) 0.083(13) Uiso 1 1 d . . .
H10 H 1.019(3) -0.099(4) 0.526(3) 0.14(2) Uiso 1 1 d . . .
H11 H 0.925(2) -0.110(3) 0.4566(19) 0.104(15) Uiso 1 1 d . . .
H12 H 0.9306(18) -0.091(2) 0.3614(17) 0.070(12) Uiso 1 1 d . . .
H14 H 0.9840(16) -0.223(2) 0.3065(15) 0.056(10) Uiso 1 1 d . . .
H15 H 0.9338(16) -0.349(2) 0.2861(15) 0.057(11) Uiso 1 1 d . . .
H16 H 0.8366(15) -0.370(2) 0.2208(14) 0.060(10) Uiso 1 1 d . . .
H17 H 0.7959(17) -0.241(2) 0.1710(16) 0.068(11) Uiso 1 1 d . . .
H19 H 0.721(2) -0.066(3) -0.221(2) 0.099(16) Uiso 1 1 d . . .
H26 H 0.7531(18) -0.115(2) 0.2312(17) 0.073(12) Uiso 1 1 d . . .
H27 H 0.665(2) -0.109(3) 0.262(2) 0.090(15) Uiso 1 1 d . . .
H28 H 0.572(2) -0.087(3) 0.197(2) 0.114(19) Uiso 1 1 d . . .
H29 H 0.562(2) -0.056(3) 0.1020(18) 0.081(13) Uiso 1 1 d . . .
H30 H 0.6538(17) -0.059(2) 0.0790(16) 0.053(12) Uiso 1 1 d . . .
H32 H 0.753(2) -0.057(3) -0.053(2) 0.086(15) Uiso 1 1 d . . .
H33 H 0.771(2) -0.145(4) -0.120(2) 0.126(18) Uiso 1 1 d . . .
H35 H 0.649(3) 0.066(5) -0.234(3) 0.19(3) Uiso 1 1 d . . .
H36 H 0.633(3) 0.116(4) -0.153(3) 0.17(3) Uiso 1 1 d . . .
H38 H 0.5637(19) 0.111(3) -0.0866(18) 0.086(14) Uiso 1 1 d . . .
H39 H 0.497(2) 0.230(3) -0.107(2) 0.109(16) Uiso 1 1 d . . .
H40 H 0.540(2) 0.360(3) -0.084(2) 0.098(17) Uiso 1 1 d . . .
H41 H 0.646(2) 0.384(3) -0.041(2) 0.094(16) Uiso 1 1 d . . .
H42 H 0.7071(15) 0.269(2) -0.0135(14) 0.051(9) Uiso 1 1 d . . .
H44 H 0.7592(15) 0.1904(19) -0.0880(14) 0.047(9) Uiso 1 1 d . . .
H45 H 0.8391(17) 0.270(3) -0.1103(18) 0.081(12) Uiso 1 1 d . . .
H46 H 0.9384(14) 0.2842(19) -0.0342(13) 0.043(8) Uiso 1 1 d . . .
H47 H 0.9446(15) 0.217(2) 0.0543(14) 0.046(9) Uiso 1 1 d . . .
H50 H 0.8994(17) 0.291(2) 0.1316(16) 0.063(11) Uiso 1 1 d . . .
H51 H 0.9433(19) 0.417(3) 0.1797(18) 0.079(14) Uiso 1 1 d . . .
H52 H 1.0268(19) 0.410(3) 0.2536(18) 0.084(13) Uiso 1 1 d . . .
H53 H 1.065(2) 0.273(3) 0.2831(19) 0.081(14) Uiso 1 1 d . . .
H54 H 1.0265(15) 0.153(2) 0.2398(14) 0.049(10) Uiso 1 1 d . . .

loop_
_atom_site_aniso_label
_atom_site_aniso_U_11
_atom_site_aniso_U_22
_atom_site_aniso_U_33
_atom_site_aniso_U_23
_atom_site_aniso_U_13
_atom_site_aniso_U_12
Zn1 0.0376(2) 0.0387(2) 0.0397(2) 0.00315(15) 0.00101(15) -0.00037(16)
Zn2 0.0360(2) 0.0411(2) 0.0377(2) 0.00380(15) 0.00143(15) -0.00122(16)
P1 0.0379(5) 0.0474(5) 0.0529(6) 0.0060(4) -0.0004(4) 0.0007(4)
P2 0.0390(4) 0.0405(4) 0.0404(5) 0.0022(4) 0.0015(4) -0.0034(4)
P3 0.0432(5) 0.0480(5) 0.0406(5) 0.0029(4) -0.0028(4) -0.0024(4)
P4 0.0354(4) 0.0415(4) 0.0399(5) 0.0014(4) 0.0028(3) -0.0024(4)
N1 0.0395(15) 0.0440(15) 0.0456(16) 0.0061(12) -0.0006(12) 0.0007(12)
N2 0.0357(14) 0.0390(14) 0.0463(16) 0.0040(11) 0.0014(12) -0.0041(11)
N3 0.0435(15) 0.0487(16) 0.0344(15) 0.0032(12) -0.0019(12) -0.0007(13)
N4 0.0366(14) 0.0446(15) 0.0389(15) 0.0033(11) 0.0023(11) -0.0023(12)
C1 0.048(2) 0.068(3) 0.076(3) -0.004(2) 0.007(2) 0.0097(19)
C2 0.088(3) 0.124(4) 0.080(4) -0.001(3) 0.026(3) 0.034(3)
C3 0.108(5) 0.183(7) 0.119(5) -0.017(5) 0.044(4) 0.051(5)
C4 0.097(5) 0.183(8) 0.162(8) -0.038(6) 0.039(5) 0.062(5)
C5 0.091(4) 0.129(5) 0.160(7) -0.001(5) 0.019(4) 0.059(4)
C6 0.070(3) 0.082(3) 0.108(4) 0.009(3) 0.018(3) 0.031(3)
C7 0.049(2) 0.0419(18) 0.051(2) 0.0028(15) -0.0024(16) 0.0001(16)
C8 0.054(2) 0.062(2) 0.064(3) 0.0053(19) -0.004(2) -0.002(2)
C9 0.086(3) 0.076(3) 0.056(3) 0.009(2) -0.017(2) -0.007(3)
C10 0.106(4) 0.102(4) 0.050(3) 0.006(2) 0.004(3) -0.020(3)
C11 0.091(3) 0.097(3) 0.056(3) -0.004(2) 0.015(3) -0.020(3)
C12 0.053(2) 0.069(3) 0.054(2) 0.0016(19) 0.0017(19) -0.005(2)
C13 0.0422(18) 0.0412(18) 0.0439(19) 0.0037(14) 0.0032(14) 0.0015(15)
C14 0.053(2) 0.047(2) 0.056(2) 0.0076(17) 0.0007(18) 0.0064(17)
C15 0.063(3) 0.040(2) 0.069(3) 0.0113(18) 0.009(2) 0.0141(19)
C16 0.066(2) 0.0377(19) 0.062(2) 0.0035(16) 0.011(2) -0.0038(18)
C17 0.048(2) 0.046(2) 0.051(2) 0.0026(16) 0.0009(17) -0.0001(16)
C18 0.0429(18) 0.0401(17) 0.0421(19) 0.0034(14) 0.0059(14) 0.0023(14)
C19 0.060(2) 0.0448(19) 0.048(2) -0.0016(15) 0.0037(17) 0.0006(17)
C20 0.094(4) 0.102(4) 0.121(5) -0.054(3) 0.053(3) -0.031(3)
C21 0.128(5) 0.122(5) 0.127(5) -0.054(4) 0.058(4) -0.005(4)
C22 0.169(6) 0.076(4) 0.091(4) -0.031(3) 0.023(4) 0.007(4)
C23 0.116(5) 0.104(4) 0.114(5) -0.055(4) 0.015(4) -0.028(4)
C24 0.088(3) 0.081(3) 0.095(4) -0.037(3) 0.022(3) -0.027(3)
C25 0.0418(18) 0.0407(18) 0.054(2) 0.0071(15) 0.0056(16) -0.0056(14)
C26 0.050(2) 0.053(2) 0.061(3) 0.0058(18) 0.0119(19) -0.0074(18)
C27 0.070(3) 0.084(3) 0.075(3) 0.011(3) 0.031(3) -0.001(2)
C28 0.055(3) 0.094(4) 0.117(5) 0.021(3) 0.037(3) -0.001(3)
C29 0.043(2) 0.095(3) 0.102(4) 0.032(3) 0.007(2) -0.002(2)
C30 0.053(2) 0.078(3) 0.064(3) 0.019(2) 0.005(2) -0.006(2)
C31 0.052(2) 0.052(2) 0.052(2) -0.0096(16) 0.0021(17) -0.0055(17)
C32 0.061(3) 0.079(3) 0.083(4) -0.026(3) -0.007(2) 0.008(2)
C33 0.067(3) 0.108(4) 0.130(5) -0.056(4) 0.015(3) -0.002(3)
C34 0.103(5) 0.138(6) 0.096(5) -0.064(4) 0.035(4) -0.015(4)
C35 0.151(6) 0.121(5) 0.063(4) -0.021(3) 0.027(4) 0.013(4)
C36 0.107(4) 0.099(4) 0.051(3) -0.010(2) 0.006(3) 0.017(3)
C37 0.048(2) 0.057(2) 0.0364(19) 0.0021(15) 0.0027(15) 0.0084(17)
C38 0.056(3) 0.068(3) 0.079(3) 0.005(2) -0.007(2) 0.004(2)
C39 0.055(3) 0.090(4) 0.091(4) 0.010(3) -0.006(2) 0.015(3)
C40 0.072(3) 0.080(3) 0.089(4) 0.013(3) 0.008(3) 0.034(3)
C41 0.082(3) 0.056(3) 0.086(3) 0.002(2) 0.007(3) 0.017(3)
C42 0.054(2) 0.061(2) 0.061(3) -0.0036(19) 0.0042(19) 0.007(2)
C43 0.0425(18) 0.0387(17) 0.0399(18) 0.0038(14) 0.0055(14) 0.0040(14)
C44 0.058(2) 0.051(2) 0.039(2) 0.0030(15) 0.0064(17) 0.0008(17)
C45 0.072(3) 0.062(2) 0.044(2) 0.0078(18) 0.0142(19) 0.000(2)
C46 0.063(2) 0.059(2) 0.055(2) 0.0048(18) 0.020(2) -0.0069(19)
C47 0.047(2) 0.054(2) 0.048(2) 0.0009(16) 0.0087(17) -0.0027(17)
C48 0.0467(18) 0.0396(17) 0.0368(18) -0.0012(13) 0.0110(14) -0.0004(14)
C49 0.0406(18) 0.0484(19) 0.0425(19) -0.0005(15) 0.0075(15) -0.0088(15)
C50 0.052(2) 0.051(2) 0.052(2) -0.0026(17) 0.0117(19) -0.0027(18)
C51 0.078(3) 0.049(2) 0.070(3) -0.010(2) 0.020(2) -0.003(2)
C52 0.075(3) 0.067(3) 0.083(3) -0.029(3) 0.020(3) -0.026(3)
C53 0.068(3) 0.088(4) 0.067(3) -0.017(3) -0.007(2) -0.022(3)
C54 0.055(2) 0.061(3) 0.065(3) 0.002(2) -0.0043(19) -0.007(2)
C55 0.0430(19) 0.052(2) 0.050(2) 0.0035(16) 0.0082(15) 0.0020(16)
C56 0.062(3) 0.080(3) 0.153(5) -0.033(3) 0.049(3) -0.009(2)
C57 0.065(3) 0.120(5) 0.153(6) -0.015(4) 0.057(4) 0.001(3)
C58 0.080(3) 0.094(4) 0.092(4) -0.001(3) 0.041(3) 0.027(3)
C59 0.102(4) 0.097(4) 0.152(6) -0.049(4) 0.058(4) -0.002(3)
C60 0.079(3) 0.084(3) 0.142(5) -0.053(3) 0.052(3) -0.019(3)
O1 0.0465(13) 0.0535(14) 0.0529(15) -0.0101(11) 0.0085(11) -0.0002(11)
C61 0.060(2) 0.084(3) 0.076(3) -0.034(2) 0.018(2) -0.014(2)
C62 0.098(4) 0.147(5) 0.074(4) -0.047(3) 0.017(3) -0.023(4)
C63 0.151(6) 0.216(8) 0.174(7) -0.114(6) 0.113(6) -0.087(6)
C64 0.064(3) 0.105(4) 0.093(4) -0.043(3) 0.030(3) -0.022(3)
O2 0.0470(14) 0.0519(14) 0.0626(16) -0.0081(11) 0.0121(12) 0.0031(11)
C65 0.053(2) 0.086(3) 0.078(3) -0.017(2) 0.021(2) 0.003(2)
C66 0.083(3) 0.107(4) 0.088(4) 0.006(3) 0.030(3) 0.036(3)
C67 0.125(5) 0.074(3) 0.111(4) -0.023(3) 0.027(4) 0.015(3)
C68 0.072(3) 0.067(3) 0.127(4) -0.036(3) 0.021(3) -0.003(2)
O3 0.213(7) 0.223(7) 0.221(7) -0.016(6) 0.107(6) 0.056(6)
C69 0.078(5) 0.149(7) 0.474(18) -0.120(9) 0.124(8) -0.026(5)
C70 0.081(6) 0.317(16) 0.69(3) -0.31(2) 0.008(11) -0.003(8)
C71 0.114(7) 0.234(12) 0.387(18) -0.109(12) 0.047(9) 0.057(8)
C72 0.259(14) 0.198(10) 0.211(11) -0.076(9) 0.014(10) 0.081(10)
O4 0.201(7) 0.234(8) 0.235(9) -0.008(6) -0.010(7) 0.125(6)
C73 0.246(15) 0.67(4) 0.237(18) 0.09(2) 0.062(14) 0.26(2)
C74 0.232(13) 0.205(11) 0.187(12) 0.050(10) -0.019(10) -0.027(10)
C75 0.338(18) 0.238(12) 0.117(8) 0.017(8) 0.027(9) 0.152(13)
C76 0.147(7) 0.117(6) 0.188(9) -0.026(6) -0.014(6) -0.034(6)

loop_
_atom_type_symbol
_atom_type_description
_atom_type_scat_dispersion_real
_atom_type_scat_dispersion_imag
_atom_type_scat_source
Zn Zn 0.2839 1.4301 'International Tables Vol C Tables 4.2.6.8 and 6.1.1.4'
P P 0.1023 0.0942 'International Tables Vol C Tables 4.2.6.8 and 6.1.1.4'
O O 0.0106 0.0060 'International Tables Vol C Tables 4.2.6.8 and 6.1.1.4'
N N 0.0061 0.0033 'International Tables Vol C Tables 4.2.6.8 and 6.1.1.4'
C C 0.0033 0.0016 'International Tables Vol C Tables 4.2.6.8 and 6.1.1.4'
H H 0.0000 0.0000 'International Tables Vol C Tables 4.2.6.8 and 6.1.1.4'

loop_
_geom_angle_atom_site_label_1
_geom_angle_atom_site_label_2
_geom_angle_atom_site_label_3
_geom_angle
_geom_angle_site_symmetry_1
_geom_angle_site_symmetry_3
_geom_angle_publ_flag
N1 Zn1 N2 86.90(11) . . ?
N1 Zn1 O1 105.16(11) . . ?
N2 Zn1 O1 107.16(10) . . ?
N1 Zn1 P4 132.47(8) . . ?
N2 Zn1 P4 120.60(8) . . ?
O1 Zn1 P4 102.29(7) . . ?
N3 Zn2 N4 87.55(11) . . ?
N3 Zn2 O2 105.51(11) . . ?
N4 Zn2 O2 106.17(10) . . ?
N3 Zn2 P2 130.96(8) . . ?
N4 Zn2 P2 121.77(8) . . ?
O2 Zn2 P2 102.48(7) . . ?
N1 P1 C7 107.22(15) . . ?
N1 P1 C1 108.95(17) . . ?
C7 P1 C1 102.14(18) . . ?
N2 P2 C25 111.75(15) . . ?
N2 P2 C19 111.14(15) . . ?
C25 P2 C19 104.82(16) . . ?
N2 P2 Zn2 106.83(9) . . ?
C25 P2 Zn2 112.06(11) . . ?
C19 P2 Zn2 110.31(12) . . ?
N3 P3 C37 108.27(15) . . ?
N3 P3 C31 106.79(15) . . ?
C37 P3 C31 101.53(16) . . ?
N4 P4 C49 112.41(14) . . ?
N4 P4 C55 111.10(15) . . ?
C49 P4 C55 104.44(15) . . ?
N4 P4 Zn1 106.93(10) . . ?
C49 P4 Zn1 112.30(11) . . ?
C55 P4 Zn1 109.71(11) . . ?
C13 N1 P1 130.2(2) . . ?
C13 N1 Zn1 110.9(2) . . ?
P1 N1 Zn1 118.52(14) . . ?
C18 N2 P2 126.8(2) . . ?
C18 N2 Zn1 109.28(19) . . ?
P2 N2 Zn1 123.59(14) . . ?
C43 N3 P3 130.0(2) . . ?
C43 N3 Zn2 110.32(19) . . ?
P3 N3 Zn2 119.25(15) . . ?
C48 N4 P4 126.3(2) . . ?
C48 N4 Zn2 108.45(19) . . ?
P4 N4 Zn2 123.87(14) . . ?
C6 C1 C2 117.1(4) . . ?
C6 C1 P1 127.3(4) . . ?
C2 C1 P1 115.4(3) . . ?
C3 C2 C1 122.1(5) . . ?
C4 C3 C2 119.3(7) . . ?
C3 C4 C5 120.2(6) . . ?
C4 C5 C6 120.8(6) . . ?
C1 C6 C5 120.5(6) . . ?
C12 C7 C8 117.7(4) . . ?
C12 C7 P1 122.0(3) . . ?
C8 C7 P1 119.8(3) . . ?
C9 C8 C7 121.5(4) . . ?
C8 C9 C10 119.3(4) . . ?
C11 C10 C9 120.4(5) . . ?
C10 C11 C12 120.0(5) . . ?
C7 C12 C11 121.2(4) . . ?
C14 C13 N1 125.8(3) . . ?
C14 C13 C18 117.5(3) . . ?
N1 C13 C18 116.7(3) . . ?
C15 C14 C13 122.4(4) . . ?
C16 C15 C14 120.8(4) . . ?
C15 C16 C17 118.7(3) . . ?
C18 C17 C16 121.8(3) . . ?
C17 C18 N2 125.1(3) . . ?
C17 C18 C13 118.8(3) . . ?
N2 C18 C13 116.2(3) . . ?
C20 C19 C24 117.4(4) . . ?
C20 C19 P2 117.1(3) . . ?
C24 C19 P2 125.4(3) . . ?
C19 C20 C21 122.7(5) . . ?
C22 C21 C20 118.7(6) . . ?
C23 C22 C21 119.6(5) . . ?
C22 C23 C24 121.5(5) . . ?
C19 C24 C23 120.1(5) . . ?
C26 C25 C30 118.7(4) . . ?
C26 C25 P2 121.5(3) . . ?
C30 C25 P2 119.4(3) . . ?
C25 C26 C27 120.8(4) . . ?
C28 C27 C26 119.4(5) . . ?
C27 C28 C29 120.9(5) . . ?
C28 C29 C30 119.4(5) . . ?
C29 C30 C25 120.8(4) . . ?
C36 C31 C32 117.9(4) . . ?
C36 C31 P3 126.1(3) . . ?
C32 C31 P3 115.9(3) . . ?
C31 C32 C33 120.8(5) . . ?
C34 C33 C32 119.8(6) . . ?
C35 C34 C33 119.9(6) . . ?
C34 C35 C36 121.4(6) . . ?
C31 C36 C35 120.4(5) . . ?
C42 C37 C38 117.7(4) . . ?
C42 C37 P3 123.4(3) . . ?
C38 C37 P3 118.7(3) . . ?
C39 C38 C37 120.9(4) . . ?
C40 C39 C38 120.5(5) . . ?
C39 C40 C41 120.2(5) . . ?
C40 C41 C42 119.9(5) . . ?
C37 C42 C41 120.9(4) . . ?
C44 C43 N3 124.8(3) . . ?
C44 C43 C48 118.3(3) . . ?
N3 C43 C48 116.9(3) . . ?
C45 C44 C43 121.8(3) . . ?
C46 C45 C44 120.0(3) . . ?
C45 C46 C47 118.8(4) . . ?
C48 C47 C46 121.7(4) . . ?
C47 C48 C43 119.4(3) . . ?
C47 C48 N4 123.9(3) . . ?
C43 C48 N4 116.7(3) . . ?
C50 C49 C54 119.1(3) . . ?
C50 C49 P4 122.1(3) . . ?
C54 C49 P4 118.5(3) . . ?
C49 C50 C51 120.5(4) . . ?
C52 C51 C50 119.8(4) . . ?
C51 C52 C53 120.0(4) . . ?
C54 C53 C52 120.4(4) . . ?
C53 C54 C49 120.1(4) . . ?
C56 C55 C60 116.8(4) . . ?
C56 C55 P4 126.0(3) . . ?
C60 C55 P4 117.2(3) . . ?
C55 C56 C57 120.1(5) . . ?
C58 C57 C56 122.1(5) . . ?
C59 C58 C57 118.2(4) . . ?
C58 C59 C60 121.0(5) . . ?
C55 C60 C59 121.8(4) . . ?
C64 O1 C61 108.0(3) . . ?
C64 O1 Zn1 119.6(2) . . ?
C61 O1 Zn1 121.4(2) . . ?
C62 C61 O1 107.0(3) . . ?
C63 C62 C61 107.4(4) . . ?
C62 C63 C64 107.6(4) . . ?
O1 C64 C63 105.2(4) . . ?
C68 O2 C65 108.0(3) . . ?
C68 O2 Zn2 117.2(2) . . ?
C65 O2 Zn2 118.7(2) . . ?
O2 C65 C66 105.6(4) . . ?
C67 C66 C65 103.6(4) . . ?
C68 C67 C66 104.6(4) . . ?
O2 C68 C67 106.6(4) . . ?
C72 O3 C69 108.6(7) . . ?
C70 C69 O3 102.1(7) . . ?
C69 C70 C71 112.5(7) . . ?
C72 C71 C70 104.2(8) . . ?
C71 C72 O3 110.0(9) . . ?
C76 O4 C73 108.8(8) . . ?
C74 C73 O4 106.8(10) . . ?
C75 C74 C73 106.5(10) . . ?
C76 C75 C74 109.3(10) . . ?
O4 C76 C75 106.9(8) . . ?

loop_
_geom_bond_atom_site_label_1
_geom_bond_atom_site_label_2
_geom_bond_distance
_geom_bond_site_symmetry_2
_geom_bond_publ_flag
Zn1 N1 1.929(3) . ?
Zn1 N2 1.973(2) . ?
Zn1 O1 2.146(2) . ?
Zn1 P4 2.3272(9) . ?
Zn2 N3 1.928(3) . ?
Zn2 N4 1.972(2) . ?
Zn2 O2 2.129(2) . ?
Zn2 P2 2.3321(9) . ?
P1 N1 1.671(3) . ?
P1 C7 1.837(4) . ?
P1 C1 1.843(4) . ?
P2 N2 1.639(3) . ?
P2 C25 1.822(3) . ?
P2 C19 1.829(4) . ?
P3 N3 1.670(3) . ?
P3 C37 1.830(3) . ?
P3 C31 1.842(4) . ?
P4 N4 1.632(3) . ?
P4 C49 1.827(3) . ?
P4 C55 1.833(4) . ?
N1 C13 1.394(4) . ?
N2 C18 1.408(4) . ?
N3 C43 1.408(4) . ?
N4 C48 1.424(4) . ?
C1 C6 1.366(6) . ?
C1 C2 1.389(6) . ?
C2 C3 1.380(7) . ?
C3 C4 1.345(10) . ?
C4 C5 1.358(9) . ?
C5 C6 1.389(7) . ?
C7 C12 1.385(5) . ?
C7 C8 1.395(5) . ?
C8 C9 1.385(6) . ?
C9 C10 1.385(7) . ?
C10 C11 1.365(6) . ?
C11 C12 1.391(6) . ?
C13 C14 1.388(4) . ?
C13 C18 1.437(4) . ?
C14 C15 1.373(5) . ?
C15 C16 1.371(5) . ?
C16 C17 1.397(5) . ?
C17 C18 1.391(5) . ?
C19 C20 1.360(6) . ?
C19 C24 1.374(5) . ?
C20 C21 1.389(7) . ?
C21 C22 1.356(8) . ?
C22 C23 1.352(8) . ?
C23 C24 1.380(7) . ?
C25 C26 1.380(5) . ?
C25 C30 1.384(5) . ?
C26 C27 1.387(6) . ?
C27 C28 1.366(7) . ?
C28 C29 1.378(7) . ?
C29 C30 1.381(6) . ?
C31 C36 1.372(6) . ?
C31 C32 1.382(6) . ?
C32 C33 1.389(7) . ?
C33 C34 1.380(9) . ?
C34 C35 1.316(9) . ?
C35 C36 1.402(7) . ?
C37 C42 1.385(5) . ?
C37 C38 1.393(5) . ?
C38 C39 1.392(6) . ?
C39 C40 1.350(7) . ?
C40 C41 1.376(7) . ?
C41 C42 1.397(5) . ?
C43 C44 1.392(5) . ?
C43 C48 1.420(4) . ?
C44 C45 1.389(5) . ?
C45 C46 1.389(5) . ?
C46 C47 1.399(5) . ?
C47 C48 1.386(5) . ?
C49 C50 1.378(5) . ?
C49 C54 1.398(5) . ?
C50 C51 1.394(5) . ?
C51 C52 1.373(6) . ?
C52 C53 1.386(7) . ?
C53 C54 1.374(6) . ?
C55 C56 1.357(5) . ?
C55 C60 1.359(5) . ?
C56 C57 1.387(6) . ?
C57 C58 1.341(7) . ?
C58 C59 1.320(7) . ?
C59 C60 1.385(6) . ?
O1 C64 1.425(4) . ?
O1 C61 1.443(4) . ?
C61 C62 1.440(6) . ?
C62 C63 1.398(7) . ?
C63 C64 1.460(6) . ?
O2 C68 1.437(5) . ?
O2 C65 1.442(4) . ?
C65 C66 1.493(6) . ?
C66 C67 1.457(7) . ?
C67 C68 1.445(6) . ?
O3 C72 1.377(8) . ?
O3 C69 1.408(8) . ?
C69 C70 1.338(9) . ?
C70 C71 1.433(10) . ?
C71 C72 1.299(9) . ?
O4 C76 1.376(9) . ?
O4 C73 1.412(12) . ?
C73 C74 1.400(12) . ?
C74 C75 1.390(11) . ?
C75 C76 1.390(9) . ?

loop_
_platon_squeeze_void_nr
_platon_squeeze_void_average_x
_platon_squeeze_void_average_y
_platon_squeeze_void_average_z
_platon_squeeze_void_volume
_platon_squeeze_void_count_electrons
1 0.500 0.000 0.500 858.2 265.7
2 0.000 0.500 1.000 858.3 265.7
